data_1545538
loop_
_publ_author_name
'Bolla, Geetha'
'Chernyshev, Vladimir'
'Nangia, Ashwini'

_publ_section_title
;
 Acemetacin cocrystal structures by powder X-ray diffraction
;
_journal_issue 3
_journal_name_full IUCrJ
_journal_paper_doi 10.1107/S2052252517002305
_journal_volume 4
_journal_year 2017
_chemical_formula_moiety 'C21 H18 Cl N O6, C6 H6 N2 O, H2 O'
_chemical_formula_sum 'C27 H26 Cl N3 O8'
_chemical_formula_weight 555.96
_chemical_melting_point 364
_chemical_name_common ACEMETACINNICOTINAMIDEFORMII
_chemical_name_systematic
; 
 ? 
;
_space_group_IT_number 2
_symmetry_cell_setting triclinic
_symmetry_space_group_name_Hall '-P 1'
_symmetry_space_group_name_H-M 'P -1'
_audit_creation_method 'MRIA, SHELXL-97, manual'
_cell_angle_alpha 90.567(17)
_cell_angle_beta 101.40(2)
_cell_angle_gamma 89.473(16)
_cell_formula_units_Z 2
_cell_length_a 21.348(2)
_cell_length_b 4.1931(12)
_cell_length_c 15.2174(19)
_cell_measurement_reflns_used 1386
_cell_measurement_temperature 298(2)
_cell_measurement_theta_max 37.48
_cell_measurement_theta_min 2.11
_cell_volume 1335.2(4)
_computing_cell_refinement 'MRIA (Zlokazov & Chernyshev, 1992)'
_computing_data_collection '<i>G670 Imaging Plate Guinier Camera Software</i> (Huber, 2002)'
_computing_data_reduction '<i>G670 Imaging Plate Guinier Camera Software</i>'
_computing_molecular_graphics 'PLATON (Spek, 2009)'
_computing_publication_material 'MRIA, SHELXL97 (Sheldrick, 2008)'
_computing_structure_refinement MRIA
_computing_structure_solution 'simulated annealing (Zhukov et al., 2001)'
_diffrn_ambient_temperature 298(2)
_diffrn_detector_type 'Imaging Plate'
_diffrn_measurement_device 'Guinier camera G670'
_diffrn_radiation_monochromator 'Curved Germanium (111)'
_diffrn_radiation_source 'line-focus sealed tube'
_diffrn_radiation_type CuK\a~1~
_diffrn_radiation_wavelength 1.54059
_diffrn_source 'Fine focus X-ray tube'
_diffrn_source_target Cu
_exptl_absorpt_coefficient_mu 1.743
_exptl_absorpt_correction_type none
_exptl_crystal_density_diffrn 1.383
_exptl_crystal_density_method 'not measured'
_exptl_crystal_F_000 580
_pd_block_diffractogram_id NAM_II
_pd_char_colour 'light grey'
_pd_char_particle_morphology 'no specific habit'
_pd_instr_location
;
Dept. of Chemistry, Moscow State University, 119991 Moscow, Russia
;
_pd_meas_2theta_range_inc 0.01
_pd_meas_2theta_range_max 75.000
_pd_meas_2theta_range_min 3.000
_pd_meas_number_of_points 7201
_pd_meas_scan_method cont
_pd_prep_pressure 101
_pd_prep_temperature 298(2)
_pd_proc_2theta_range_inc 0.01
_pd_proc_2theta_range_max 75.000
_pd_proc_2theta_range_min 3.000
_pd_proc_info_excluded_regions none
_pd_proc_ls_background_function 'Chebyshev polynomial up to the 5th order'
_pd_proc_ls_pref_orient_corr
;
March-Dollase (1986) texture correction.
Direction of preferred orientation [1-10],
texture parameter r = 0.96(1).
;
_pd_proc_ls_profile_function 'split-type pseudo-Voigt (Toraya, 1986)'
_pd_proc_ls_prof_R_factor 0.0161
_pd_proc_ls_prof_wR_expected 0.0160
_pd_proc_ls_prof_wR_factor 0.0191
_pd_proc_wavelength 1.54059
_pd_spec_mounting
; 
thin layer on the non-diffracting silicon plate
;
_pd_spec_mount_mode transmission
_pd_spec_shape flat_sheet
_pd_spec_size_axial 15
_pd_spec_size_equat 1
_pd_spec_size_thick 1
_refine_diff_density_max 0.49
_refine_diff_density_min -0.44
_refine_diff_density_rms 0.23
_refine_ls_extinction_method none
_refine_ls_goodness_of_fit_all 1.198
_refine_ls_hydrogen_treatment noref
_refine_ls_matrix_type fullcycle
_refine_ls_number_parameters 203
_refine_ls_number_restraints 125
_refine_ls_R_I_factor 0.0363
_refine_ls_shift/su_max .003
_refine_ls_shift/su_mean .001
_refine_ls_structure_factor_coef Inet
_refine_ls_weighting_scheme sigma
_cod_data_source_file ed5011.cif
_cod_data_source_block ACMNAMH
_cod_database_code 1545538

loop_
_symmetry_equiv_pos_as_xyz
'x, y, z'
'-x, -y, -z'

loop_
_atom_site_label
_atom_site_type_symbol
_atom_site_fract_x
_atom_site_fract_y
_atom_site_fract_z
_atom_site_U_iso_or_equiv
_atom_site_adp_type
_atom_site_occupancy
_atom_site_symmetry_multiplicity
_atom_site_calc_flag
_atom_site_refinement_flags
Cl1 Cl -0.0912(2) 0.5223(11) 0.5983(3) 0.070(2) Uiso 1 1 d .
C1 C -0.0141(7) 0.499(4) 0.6606(9) 0.081(8) Uiso 1 1 d .
C2 C 0.0057(7) 0.672(4) 0.7395(10) 0.076(7) Uiso 1 1 d .
H2 H -0.0220 0.8140 0.7602 0.091 Uiso 1 1 calc .
C3 C 0.0696(7) 0.627(4) 0.7878(10) 0.075(7) Uiso 1 1 d .
H3 H 0.0838 0.7330 0.8419 0.090 Uiso 1 1 calc .
C4 C 0.1107(6) 0.421(4) 0.7528(9) 0.069(7) Uiso 1 1 d .
C5 C 0.0893(7) 0.250(4) 0.6731(10) 0.085(7) Uiso 1 1 d .
H5 H 0.1165 0.1060 0.6523 0.102 Uiso 1 1 calc .
C6 C 0.0280(7) 0.296(4) 0.6256(9) 0.075(7) Uiso 1 1 d .
H6 H 0.0145 0.1940 0.5707 0.090 Uiso 1 1 calc .
C7 C 0.1771(7) 0.383(4) 0.8020(10) 0.083(7) Uiso 1 1 d .
C8 C 0.2864(6) 0.138(4) 0.8104(10) 0.078(8) Uiso 1 1 d .
C9 C 0.3315(7) 0.141(4) 0.7563(10) 0.080(7) Uiso 1 1 d .
C10 C 0.3042(6) 0.322(4) 0.6767(9) 0.070(7) Uiso 1 1 d .
C11 C 0.2435(7) 0.427(4) 0.6863(10) 0.074(7) Uiso 1 1 d .
C12 C 0.2073(6) 0.618(4) 0.6197(9) 0.070(7) Uiso 1 1 d .
H12 H 0.1665 0.6857 0.6243 0.084 Uiso 1 1 calc .
C13 C 0.2334(6) 0.705(4) 0.5460(10) 0.075(7) Uiso 1 1 d .
H13 H 0.2099 0.8378 0.5028 0.090 Uiso 1 1 calc .
C14 C 0.2937(6) 0.600(4) 0.5356(10) 0.077(7) Uiso 1 1 d .
C15 C 0.3297(7) 0.407(4) 0.6020(10) 0.088(8) Uiso 1 1 d .
H15 H 0.3702 0.3359 0.5966 0.105 Uiso 1 1 calc .
C16 C 0.3754(6) 0.576(4) 0.4517(9) 0.074(7) Uiso 1 1 d .
H16A H 0.3852 0.6657 0.3982 0.111 Uiso 1 1 calc .
H16B H 0.3734 0.3481 0.4458 0.111 Uiso 1 1 calc .
H16C H 0.4080 0.6334 0.5022 0.111 Uiso 1 1 calc .
C17 C 0.2938(7) -0.028(4) 0.8966(10) 0.073(7) Uiso 1 1 d .
H17A H 0.2562 0.0056 0.9214 0.110 Uiso 1 1 calc .
H17B H 0.3304 0.0535 0.9374 0.110 Uiso 1 1 calc .
H17C H 0.2996 -0.2525 0.8873 0.110 Uiso 1 1 calc .
C18 C 0.3953(7) -0.026(4) 0.7737(9) 0.081(7) Uiso 1 1 d .
H18A H 0.4102 -0.0372 0.7175 0.097 Uiso 1 1 calc .
H18B H 0.3887 -0.2430 0.7911 0.097 Uiso 1 1 calc .
C19 C 0.4483(6) 0.115(4) 0.8437(10) 0.063(7) Uiso 1 1 d .
C20 C 0.5515(6) 0.220(4) 0.9132(9) 0.079(8) Uiso 1 1 d .
H20A H 0.5729 0.1036 0.9655 0.095 Uiso 1 1 calc .
H20B H 0.5275 0.3938 0.9334 0.095 Uiso 1 1 calc .
C21 C 0.6004(7) 0.353(4) 0.8653(10) 0.073(7) Uiso 1 1 d .
O1 O 0.1833(4) 0.348(2) 0.8831(6) 0.065(4) Uiso 1 1 d .
O2 O 0.3168(4) 0.694(2) 0.4645(6) 0.060(4) Uiso 1 1 d .
O3 O 0.4321(4) 0.338(2) 0.8852(6) 0.069(4) Uiso 1 1 d .
O4 O 0.5084(4) 0.011(2) 0.8557(6) 0.067(5) Uiso 1 1 d .
O5 O 0.5902(4) 0.353(2) 0.7843(6) 0.068(5) Uiso 1 1 d .
O6 O 0.6524(4) 0.449(2) 0.9179(6) 0.061(4) Uiso 1 1 d .
H6A H 0.6770 0.5184 0.8877 0.092 Uiso 1 1 calc .
N1 N 0.2309(5) 0.309(3) 0.7664(7) 0.064(6) Uiso 1 1 d .
N2 N 0.9174(5) 0.833(3) 1.0147(7) 0.066(6) Uiso 1 1 d .
H2A H 0.9549 0.8436 1.0479 0.079 Uiso 1 1 calc .
H2B H 0.8859 0.7637 1.0364 0.079 Uiso 1 1 calc .
N3 N 0.7329(5) 0.721(3) 0.8427(7) 0.070(6) Uiso 1 1 d .
O7 O 0.9533(4) 1.026(3) 0.8979(6) 0.072(4) Uiso 1 1 d .
C22 C 0.9080(7) 0.926(4) 0.9293(10) 0.079(7) Uiso 1 1 d .
C23 C 0.8414(6) 0.904(4) 0.8725(9) 0.071(7) Uiso 1 1 d .
C24 C 0.7908(6) 0.741(4) 0.8947(9) 0.078(8) Uiso 1 1 d .
H24 H 0.7976 0.6392 0.9497 0.093 Uiso 1 1 calc .
C25 C 0.7243(6) 0.863(4) 0.7642(9) 0.075(7) Uiso 1 1 d .
H25 H 0.6845 0.8451 0.7265 0.090 Uiso 1 1 calc .
C26 C 0.7713(7) 1.039(4) 0.7339(10) 0.085(8) Uiso 1 1 d .
H26 H 0.7629 1.1431 0.6792 0.102 Uiso 1 1 calc .
C27 C 0.8297(7) 1.048(4) 0.7885(10) 0.082(8) Uiso 1 1 d .
H27 H 0.8627 1.1538 0.7696 0.098 Uiso 1 1 calc .
O1W O 0.5037(10) 1.063(6) 0.5957(14) 0.159(12) Uiso 0.50 1 d P
H1WA H 0.5206 1.0020 0.6460 0.238 Uiso 0.50 1 d PR
H1WB H 0.4784 1.2106 0.5981 0.238 Uiso 0.50 1 d PR
O2W O 0.5017(10) 0.618(6) 0.6279(14) 0.183(13) Uiso 0.50 1 d P
H2WA H 0.5087 0.5753 0.6814 0.274 Uiso 0.50 1 d PR
H2WB H 0.5257 0.7547 0.6153 0.274 Uiso 0.50 1 d PR

loop_
_atom_type_symbol
_atom_type_description
_atom_type_scat_dispersion_real
_atom_type_scat_dispersion_imag
_atom_type_scat_source
Cl Cl 0.3639 0.7018 'International Tables Vol C Tables 4.2.6.8 and 6.1.1.4'
O O 0.0492 0.0322 'International Tables Vol C Tables 4.2.6.8 and 6.1.1.4'
N N 0.0311 0.0180 'International Tables Vol C Tables 4.2.6.8 and 6.1.1.4'
C C 0.0181 0.0091 'International Tables Vol C Tables 4.2.6.8 and 6.1.1.4'
H H 0.0000 0.0000 'International Tables Vol C Tables 4.2.6.8 and 6.1.1.4'

loop_
_geom_angle_atom_site_label_1
_geom_angle_atom_site_label_2
_geom_angle_atom_site_label_3
_geom_angle
C2 C1 C6 121.8(13)
C2 C1 Cl1 122.5(12)
C6 C1 Cl1 115.7(10)
C1 C2 C3 118.2(14)
C1 C2 H2 120.9
C3 C2 H2 120.9
C4 C3 C2 119.4(13)
C4 C3 H3 120.3
C2 C3 H3 120.3
C3 C4 C5 121.0(12)
C3 C4 C7 118.9(13)
C5 C4 C7 120.1(14)
C6 C5 C4 119.9(14)
C6 C5 H5 120.1
C4 C5 H5 120.0
C5 C6 C1 119.6(13)
C5 C6 H6 120.2
C1 C6 H6 120.2
O1 C7 N1 115.6(12)
O1 C7 C4 115.3(14)
N1 C7 C4 127.4(13)
C9 C8 N1 108.7(12)
C9 C8 C17 125.0(13)
N1 C8 C17 126.2(13)
C8 C9 C10 107.1(13)
C8 C9 C18 126.8(14)
C10 C9 C18 126.1(14)
C11 C10 C15 121.3(13)
C11 C10 C9 107.5(13)
C15 C10 C9 131.1(13)
N1 C11 C10 108.9(12)
N1 C11 C12 131.8(14)
C10 C11 C12 119.3(14)
C11 C12 C13 119.1(13)
C11 C12 H12 120.4
C13 C12 H12 120.5
C14 C13 C12 121.9(13)
C14 C13 H13 119.0
C12 C13 H13 119.1
O2 C14 C13 119.5(12)
O2 C14 C15 121.5(13)
C13 C14 C15 118.9(14)
C14 C15 C10 119.5(14)
C14 C15 H15 120.3
C10 C15 H15 120.2
O2 C16 H16A 109.4
O2 C16 H16B 109.5
H16A C16 H16B 109.5
O2 C16 H16C 109.5
H16A C16 H16C 109.4
H16B C16 H16C 109.5
C8 C17 H17A 109.5
C8 C17 H17B 109.5
H17A C17 H17B 109.4
C8 C17 H17C 109.5
H17A C17 H17C 109.4
H17B C17 H17C 109.4
C9 C18 C19 118.1(13)
C9 C18 H18A 107.7
C19 C18 H18A 107.7
C9 C18 H18B 107.8
C19 C18 H18B 107.8
H18A C18 H18B 107.1
O3 C19 O4 122.8(12)
O3 C19 C18 114.6(12)
O4 C19 C18 122.5(13)
O4 C20 C21 111.2(12)
O4 C20 H20A 109.4
C21 C20 H20A 109.4
O4 C20 H20B 109.4
C21 C20 H20B 109.4
H20A C20 H20B 108.0
O5 C21 O6 125.8(14)
O5 C21 C20 119.8(12)
O6 C21 C20 114.4(12)
C14 O2 C16 119.6(11)
C19 O4 C20 111.8(11)
C21 O6 H6A 109.5
C7 N1 C11 125.4(12)
C7 N1 C8 126.3(12)
C11 N1 C8 107.8(11)
C22 N2 H2A 120.0
C22 N2 H2B 120.0
H2A N2 H2B 120.0
C25 N3 C24 117.0(13)
O7 C22 N2 120.1(12)
O7 C22 C23 121.2(13)
N2 C22 C23 118.7(13)
C24 C23 C27 116.0(12)
C24 C23 C22 125.8(13)
C27 C23 C22 118.2(13)
N3 C24 C23 124.6(13)
N3 C24 H24 117.7
C23 C24 H24 117.7
N3 C25 C26 124.2(12)
N3 C25 H25 117.9
C26 C25 H25 117.9
C27 C26 C25 116.6(14)
C27 C26 H26 121.7
C25 C26 H26 121.7
C26 C27 C23 121.5(15)
C26 C27 H27 119.2
C23 C27 H27 119.2
H1WA O1W H1WB 111.5
H2WA O2W H2WB 113.1

loop_
_geom_bond_atom_site_label_1
_geom_bond_atom_site_label_2
_geom_bond_distance
Cl1 C1 1.733(14)
C1 C2 1.39(2)
C1 C6 1.41(2)
C2 C3 1.428(19)
C2 H2 0.93
C3 C4 1.40(2)
C3 H3 0.93
C4 C5 1.40(2)
C4 C7 1.474(19)
C5 C6 1.377(19)
C5 H5 0.93
C6 H6 0.93
C7 O1 1.225(17)
C7 N1 1.39(2)
C8 C9 1.39(2)
C8 N1 1.430(17)
C8 C17 1.47(2)
C9 C10 1.46(2)
C9 C18 1.50(2)
C10 C11 1.40(2)
C10 C15 1.40(2)
C11 N1 1.39(2)
C11 C12 1.40(2)
C12 C13 1.40(2)
C12 H12 0.93
C13 C14 1.40(2)
C13 H13 0.93
C14 O2 1.339(19)
C14 C15 1.40(2)
C15 H15 0.93
C16 O2 1.389(17)
C16 H16A 0.96
C16 H16B 0.96
C16 H16C 0.96
C17 H17A 0.96
C17 H17B 0.96
C17 H17C 0.96
C18 C19 1.513(19)
C18 H18A 0.97
C18 H18B 0.97
C19 O3 1.208(19)
C19 O4 1.331(16)
C20 O4 1.436(17)
C20 C21 1.50(2)
C20 H20A 0.97
C20 H20B 0.97
C21 O5 1.209(17)
C21 O6 1.299(16)
O6 H6A 0.82
N2 C22 1.336(19)
N2 H2A 0.86
N2 H2B 0.86
N3 C25 1.319(19)
N3 C24 1.332(16)
O7 C22 1.239(19)
C22 C23 1.515(18)
C23 C24 1.38(2)
C23 C27 1.40(2)
C24 H24 0.93
C25 C26 1.40(2)
C25 H25 0.9302
C26 C27 1.355(19)
C26 H26 0.9303
C27 H27 0.9304
O1W H1WA 0.82
O1W H1WB 0.82
O2W H2WA 0.82
O2W H2WB 0.82

loop_
_geom_hbond_atom_site_label_D
_geom_hbond_atom_site_label_H
_geom_hbond_atom_site_label_A
_geom_hbond_distance_DH
_geom_hbond_distance_HA
_geom_hbond_distance_DA
_geom_hbond_angle_DHA
_geom_hbond_site_symmetry_A
O6 H6A N3 0.82 1.72 2.530(14) 168 .
N2 H2A O7 0.86 2.05 2.881(14) 163 2_777
N2 H2B O1 0.86 2.15 2.999(14) 167 2_667
